data_7242031
loop_
_publ_author_name
'Basak, Tanmoy'
'Frontera, Antonio'
'Chattopadhyay, Shouvik'

_publ_section_title
;
 Insight into non-covalent interactions in two triamine-based mononuclear
 iron(iii) Schiff base complexes with special emphasis on the formation of
 Br&#x22EF;\p halogen bonding
;
_journal_issue 7
_journal_name_full CrystEngComm
_journal_page_first 1578
_journal_page_last 1587
_journal_paper_doi 10.1039/D0CE01534B
_journal_volume 23
_journal_year 2021
_chemical_compound_source 'slow evaporation of acetonitrile solution of 2; see text'
_chemical_formula_moiety 'C20 H25 N O6, C2 H3 N'
_chemical_formula_sum 'C22 H28 N2 O6'
_chemical_formula_weight 416.46
_chemical_name_common 'UCS1025B acetonitrile solvate'
_chemical_name_systematic
; 
(2aR,7R,7aS,7bR)-7-{[(4aS,5S,6S,8aR)-1,2,3,4,4a,5,6,8a-Octahydro-
6-methylnaphthalene-5-yl]-oxomethyl}-2,2a,3,4,6,7,7a,7b-octahydro-
7,7b-dihydroxy-furo[2,3,4-gh]pyrrolizine-2,6-dione acetonitrile solvate  
;
_space_group_IT_number 19
_space_group_name_Hall 'P 2ac 2ab'
_space_group_name_H-M_alt 'P 21 21 21'
_symmetry_cell_setting orthorhombic
_symmetry_space_group_name_H-M 'P 21 21 21'
_atom_sites_solution_hydrogens mixed
_atom_sites_solution_primary direct
_atom_sites_solution_secondary difmap
_audit_block_doi 10.5517/cc6tpqd
_audit_creation_method 'SHELXL-93 with manual modification'
_audit_update_record
;
2003-02-07 deposited with the CCDC.	2021-01-05 downloaded from the CCDC.
;
_cell_angle_alpha 90.00
_cell_angle_beta 90.00
_cell_angle_gamma 90.00
_cell_formula_units_Z 4
_cell_length_a 6.7479(3)
_cell_length_b 13.9428(7)
_cell_length_c 22.9270(9)
_cell_measurement_reflns_used 25
_cell_measurement_temperature 294(2)
_cell_measurement_theta_max 32.86
_cell_measurement_theta_min 30.04
_cell_volume 2157.08(17)
_computing_cell_refinement 'CAD4/PC V1.1 (Kretschmar, 1992)'
_computing_data_collection 'CAD4/PC V1.1 (Kretschmar, 1992)'
_computing_data_reduction 'CAD4 SDP-PLUS (B. A. Frenz & Associates & Enraf-Nonius, 1988)'
_computing_molecular_graphics 'ORTEP-III (Burnett & Johnson, 1996)'
_computing_publication_material
;
SHELXL-93 (Sheldrick, 1993) and PARST95 
(Nardelli, 1983, 1995)
;
_computing_structure_refinement 'SHELXL-93 (Sheldrick, 1993)'
_computing_structure_solution 'SHELXS-86 (Sheldrick, 1990)'
_diffrn_ambient_temperature 294(2)
_diffrn_measurement_device 'Enraf-Nonius CAD4'
_diffrn_measurement_method \w/2\q
_diffrn_radiation_monochromator graphite
_diffrn_radiation_source 'fine-focus sealed tube'
_diffrn_radiation_type CuK\a
_diffrn_radiation_wavelength 1.54184
_diffrn_reflns_av_R_equivalents 0.0660
_diffrn_reflns_av_sigmaI/netI 0.0383
_diffrn_reflns_limit_h_max 8
_diffrn_reflns_limit_h_min -8
_diffrn_reflns_limit_k_max 17
_diffrn_reflns_limit_k_min 0
_diffrn_reflns_limit_l_max 28
_diffrn_reflns_limit_l_min 0
_diffrn_reflns_number 5057
_diffrn_reflns_theta_max 74.94
_diffrn_reflns_theta_min 3.71
_diffrn_standards_decay_% random
_diffrn_standards_interval_time 60
_diffrn_standards_number 3
_exptl_absorpt_coefficient_mu 0.773
_exptl_absorpt_correction_T_max 0.9992
_exptl_absorpt_correction_T_min 0.8869
_exptl_absorpt_correction_type psi-scan
_exptl_absorpt_process_details '(North et al, 1968)'
_exptl_crystal_colour 'pale yellow'
_exptl_crystal_density_diffrn 1.282
_exptl_crystal_description plate
_exptl_crystal_F_000 888
_exptl_crystal_size_max 0.35
_exptl_crystal_size_mid 0.20
_exptl_crystal_size_min 0.10
_refine_diff_density_max 0.210
_refine_diff_density_min -0.174
_refine_diff_density_rms 0.037
_refine_ls_abs_structure_details 'Flack H D (1983), Acta Cryst. A39, 876-881'
_refine_ls_abs_structure_Flack -0.36(23)
_refine_ls_extinction_coef 0.0026(5)
_refine_ls_extinction_expression Fc^*^=kFc[1+0.001xFc^2^\l^3^/sin(2\q)]^-1/4^
_refine_ls_extinction_method SHELXL
_refine_ls_goodness_of_fit_all 1.075
_refine_ls_goodness_of_fit_obs 1.089
_refine_ls_hydrogen_treatment mixed
_refine_ls_matrix_type full
_refine_ls_number_parameters 376
_refine_ls_number_reflns 4406
_refine_ls_number_restraints 3
_refine_ls_restrained_S_all 1.074
_refine_ls_restrained_S_obs 1.088
_refine_ls_R_factor_all 0.0526
_refine_ls_R_factor_obs 0.0498
_refine_ls_shift/esd_max -0.003
_refine_ls_shift/esd_mean 0.000
_refine_ls_structure_factor_coef Fsqd
_refine_ls_weighting_details 'w=1/[\s^2^(Fo^2^)+(0.0917P)^2^+0.3071P] where P=(Fo^2^+2Fc^2^)/3'
_refine_ls_weighting_scheme calc
_refine_ls_wR_factor_all 0.1448
_refine_ls_wR_factor_obs 0.1411
_reflns_number_observed 4098
_reflns_number_total 4406
_reflns_observed_criterion >2sigma(I)
_cod_data_source_file d0ce01534b2.cif
_cod_data_source_block 2_MeCN
_cod_depositor_comments
;
The following automatic conversions were performed:

data item '_refine_ls_weighting_scheme' value 'calc
w=1/[\s^2^(Fo^2^)+(0.0917P)^2^+0.3071P] where P=(Fo^2^+2Fc^2^)/3' was
changed to 'calc'. A new data item '_refine_ls_weighting_details' was
created with the value set to
'w=1/[\s^2^(Fo^2^)+(0.0917P)^2^+0.3071P] where P=(Fo^2^+2Fc^2^)/3'.

data item '_atom_sites_solution_hydrogens' value 'difmap and geom'
was changed to 'mixed'.

Automatic conversion script
Id: cif_fix_values 7556 2019-12-06 15:28:31Z antanas 

 Adding full bibliography for 7242031--7242032.cif.
;
_cod_original_cell_volume 2157.1(2)
_cod_database_code 7242031

loop_
_symmetry_equiv_pos_as_xyz
'x, y, z'
'-x+1/2, -y, z+1/2'
'-x, y+1/2, -z+1/2'
'x+1/2, -y+1/2, -z'

loop_
_atom_site_aniso_label
_atom_site_aniso_U_11
_atom_site_aniso_U_22
_atom_site_aniso_U_33
_atom_site_aniso_U_23
_atom_site_aniso_U_13
_atom_site_aniso_U_12
O1 0.0440(8) 0.0487(8) 0.0495(8) 0.0061(7) -0.0055(7) -0.0049(7)
C2 0.0351(10) 0.0467(11) 0.0559(12) -0.0044(9) 0.0036(9) -0.0034(9)
C2A 0.0271(9) 0.0498(11) 0.0459(11) -0.0075(8) -0.0003(8) -0.0039(8)
C3 0.0510(14) 0.075(2) 0.0445(12) -0.0115(11) -0.0013(11) -0.0125(13)
C4 0.0389(12) 0.084(2) 0.0344(10) 0.0016(11) -0.0037(9) -0.0075(12)
N5 0.0258(8) 0.0584(10) 0.0362(8) 0.0032(7) -0.0024(6) -0.0052(7)
C6 0.0252(8) 0.0443(10) 0.0390(9) 0.0042(8) -0.0025(7) -0.0030(7)
C7 0.0286(9) 0.0444(10) 0.0374(9) -0.0012(8) -0.0028(7) -0.0017(7)
C7A 0.0276(9) 0.0498(11) 0.0375(9) -0.0030(8) 0.0010(7) -0.0029(8)
C7B 0.0228(8) 0.0446(10) 0.0424(10) -0.0025(8) 0.0001(7) 0.0005(7)
O2X 0.0693(13) 0.0451(9) 0.0887(14) -0.0051(9) -0.0011(11) -0.0012(9)
O6X 0.0254(7) 0.0680(10) 0.0450(8) 0.0082(7) 0.0007(6) -0.0050(7)
C7X 0.0331(9) 0.0460(10) 0.0359(9) -0.0023(8) -0.0023(8) 0.0010(8)
O7Y 0.0447(9) 0.0751(11) 0.0408(7) -0.0013(7) 0.0020(6) 0.0213(8)
O7Z 0.0450(9) 0.0478(8) 0.0574(9) -0.0055(7) -0.0029(7) 0.0030(7)
O7BX 0.0277(8) 0.0457(8) 0.0881(13) -0.0042(8) -0.0099(7) 0.0038(6)
C1' 0.0347(10) 0.0489(10) 0.0334(9) -0.0017(8) -0.0002(7) 0.0045(9)
C2' 0.0550(14) 0.0567(13) 0.0454(12) 0.0008(10) -0.0002(10) -0.0098(11)
C3' 0.071(2) 0.067(2) 0.0475(13) 0.0085(11) 0.0048(12) -0.0112(14)
C4' 0.0589(14) 0.070(2) 0.0359(10) 0.0044(10) 0.0057(10) -0.0011(12)
C4A' 0.0475(12) 0.0555(12) 0.0352(10) -0.0041(9) -0.0003(8) 0.0014(10)
C5' 0.063(2) 0.092(2) 0.0378(12) 0.0004(12) -0.0097(11) -0.013(2)
C6' 0.088(2) 0.102(3) 0.0475(14) -0.0054(15) -0.0111(15) -0.038(2)
C7' 0.066(2) 0.101(2) 0.0515(15) -0.0004(15) -0.0040(13) -0.034(2)
C8' 0.0511(13) 0.0588(13) 0.0396(11) 0.0009(10) -0.0009(10) -0.0065(11)
C8A' 0.0364(10) 0.0474(11) 0.0341(8) -0.0019(8) -0.0023(8) 0.0038(8)
C2'X 0.109(3) 0.0477(13) 0.062(2) -0.0018(12) 0.001(2) -0.004(2)
N01 0.094(2) 0.072(2) 0.094(2) -0.0100(15) 0.018(2) -0.009(2)
C02 0.090(2) 0.0524(13) 0.061(2) -0.0006(12) 0.010(2) -0.0061(15)
C03 0.088(3) 0.070(2) 0.121(3) 0.005(2) 0.011(2) -0.011(2)

loop_
_atom_site_label
_atom_site_type_symbol
_atom_site_fract_x
_atom_site_fract_y
_atom_site_fract_z
_atom_site_U_iso_or_equiv
_atom_site_thermal_displace_type
_atom_site_occupancy
_atom_site_calc_flag
_atom_site_refinement_flags
_atom_site_disorder_group
O1 O 0.2325(2) 0.34974(11) 0.59914(7) 0.0474(4) Uani 1 d . .
C2 C 0.1330(3) 0.3062(2) 0.55449(11) 0.0459(5) Uani 1 d . .
C2A C 0.0315(3) 0.3788(2) 0.51610(10) 0.0409(5) Uani 1 d . .
H2A H -0.1123(58) 0.3685(23) 0.5207(15) 0.067(9) Uiso 1 d . .
C3 C 0.0955(4) 0.3730(2) 0.45142(11) 0.0570(6) Uani 1 d . .
H3A H -0.0084(60) 0.3903(28) 0.4270(19) 0.084(12) Uiso 1 d . .
H3B H 0.1154(75) 0.3090(34) 0.4370(20) 0.103(14) Uiso 1 d . .
C4 C 0.2594(4) 0.4480(2) 0.44364(10) 0.0526(6) Uani 1 d . .
H4A H 0.3755(57) 0.4232(23) 0.4295(14) 0.062(8) Uiso 1 d . .
H4B H 0.2304(51) 0.4984(23) 0.4170(15) 0.061(8) Uiso 1 d . .
N5 N 0.2865(2) 0.48738(14) 0.50201(7) 0.0402(4) Uani 1 d . .
C6 C 0.4584(3) 0.50085(15) 0.53041(9) 0.0362(4) Uani 1 d . .
C7 C 0.4110(3) 0.50152(15) 0.59644(9) 0.0368(4) Uani 1 d . .
C7A C 0.2082(3) 0.4521(2) 0.59829(9) 0.0383(4) Uani 1 d . .
H7A H 0.1182(41) 0.4738(18) 0.6318(11) 0.042(6) Uiso 1 d . .
C7B C 0.1144(3) 0.47305(14) 0.53878(9) 0.0366(4) Uani 1 d . .
O2X O 0.1346(4) 0.22106(13) 0.54960(10) 0.0677(6) Uani 1 d . .
O6X O 0.6194(2) 0.51346(13) 0.50663(7) 0.0462(4) Uani 1 d . .
C7X C 0.5678(3) 0.4504(2) 0.63430(9) 0.0383(4) Uani 1 d . .
O7Y O 0.7067(3) 0.40945(14) 0.61266(7) 0.0535(4) Uani 1 d . .
O7Z O 0.3830(3) 0.59687(12) 0.61686(7) 0.0501(4) Uani 1 d . .
H7Z H 0.4918(62) 0.6457(29) 0.5974(19) 0.091(12) Uiso 1 d . .
O7BX O -0.0081(2) 0.55330(12) 0.53779(9) 0.0538(4) Uani 1 d . .
H7BX H -0.1325(64) 0.5331(27) 0.5281(16) 0.076(10) Uiso 1 d . .
C1' C 0.5373(3) 0.4557(2) 0.70008(8) 0.0390(4) Uani 1 d . .
H1' H 0.4405(41) 0.5052(19) 0.7081(12) 0.042(6) Uiso 1 d . .
C2' C 0.4650(4) 0.3576(2) 0.72440(11) 0.0524(5) Uani 1 d . .
H2' H 0.3183(54) 0.3491(24) 0.7103(14) 0.065(9) Uiso 1 d . .
C3' C 0.4720(5) 0.3588(2) 0.79001(12) 0.0618(7) Uani 1 d . .
H3'X H 0.3962(68) 0.3053(29) 0.8111(18) 0.087(12) Uiso 1 d . .
C4' C 0.5677(4) 0.4222(2) 0.82182(10) 0.0550(6) Uani 1 d . .
H4' H 0.5787(52) 0.4171(24) 0.8604(16) 0.067(9) Uiso 1 d . .
C4A' C 0.6799(4) 0.5040(2) 0.79637(9) 0.0461(5) Uani 1 d . .
H4A' H 0.6139(51) 0.5631(22) 0.7972(13) 0.056(8) Uiso 1 d . .
C5' C 0.8689(5) 0.5281(3) 0.82996(11) 0.0643(7) Uani 1 d . .
H5'A H 0.8295(53) 0.5358(25) 0.8707(16) 0.072(9) Uiso 1 d . .
H5'B H 0.9608(65) 0.4691(30) 0.8271(19) 0.091(13) Uiso 1 d . .
C6' C 0.9684(7) 0.6167(3) 0.80507(13) 0.0791(11) Uani 1 d . .
H6'A H 1.0936(61) 0.6272(26) 0.8276(16) 0.077(11) Uiso 1 d . .
H6'B H 0.8764(93) 0.6691(38) 0.8112(22) 0.116(18) Uiso 1 d . .
C7' C 1.0069(5) 0.6061(3) 0.73989(13) 0.0729(9) Uani 1 d . .
H7'A H 1.0588(70) 0.6615(31) 0.7236(21) 0.096(13) Uiso 1 d . .
H7'B H 1.1132(67) 0.5445(30) 0.7336(18) 0.089(12) Uiso 1 d . .
C8' C 0.8189(4) 0.5789(2) 0.70660(10) 0.0498(5) Uani 1 d . .
H8'A H 0.8606(50) 0.5747(21) 0.6651(14) 0.058(8) Uiso 1 d . .
H8'B H 0.7318(57) 0.6305(23) 0.7093(14) 0.065(9) Uiso 1 d . .
C8A' C 0.7267(3) 0.4883(2) 0.73147(9) 0.0393(4) Uani 1 d . .
H8A' H 0.8248(46) 0.4344(21) 0.7304(13) 0.054(8) Uiso 1 d . .
C2'X C 0.5820(7) 0.2707(2) 0.70222(15) 0.0730(9) Uani 1 d . .
H2X1 H 0.7317(69) 0.2870(27) 0.7051(16) 0.078(11) Uiso 1 d . .
H2X2 H 0.5491(70) 0.2095(31) 0.7251(20) 0.096(13) Uiso 1 d . .
H2X3 H 0.5409(77) 0.2534(34) 0.6622(23) 0.106(14) Uiso 1 d . .
N01 N 0.6850(6) 0.7297(2) 0.5826(2) 0.0867(9) Uani 1 d . .
C02 C 0.8461(6) 0.7520(2) 0.57807(13) 0.0678(8) Uani 1 d . .
C03 C 1.0512(7) 0.7788(3) 0.5739(2) 0.0931(12) Uani 1 d D .
H03A H 1.1159(37) 0.7388(36) 0.5461(22) 0.213(22) Uiso 1 calc RD .
H03B H 1.1130(33) 0.7714(44) 0.6110(17) 0.213(22) Uiso 1 calc RD .
H03C H 1.0608(9) 0.8441(29) 0.5618(28) 0.213(22) Uiso 1 calc RD .

loop_
_atom_type_symbol
_atom_type_description
_atom_type_scat_dispersion_real
_atom_type_scat_dispersion_imag
_atom_type_scat_source
C C 0.0181 0.0091 'International Tables Vol C Tables 4.2.6.8 and 6.1.1.4'
H H 0.0000 0.0000 'International Tables Vol C Tables 4.2.6.8 and 6.1.1.4'
N N 0.0311 0.0180 'International Tables Vol C Tables 4.2.6.8 and 6.1.1.4'
O O 0.0492 0.0322 'International Tables Vol C Tables 4.2.6.8 and 6.1.1.4'

loop_
_citation_id
_citation_doi
_citation_year
1 10.1021/ol026923b 2002

loop_
_geom_angle_atom_site_label_1
_geom_angle_atom_site_label_2
_geom_angle_atom_site_label_3
_geom_angle
_geom_angle_site_symmetry_1
_geom_angle_site_symmetry_3
_geom_angle_publ_flag
C2 O1 C7A 112.0(2) . . ?
O2X C2 O1 120.5(2) . . ?
O2X C2 C2A 128.2(2) . . ?
O1 C2 C2A 111.3(2) . . ?
C2 C2A C7B 102.4(2) . . ?
C2 C2A C3 113.5(2) . . ?
C7B C2A C3 105.7(2) . . ?
C4 C3 C2A 106.1(2) . . ?
N5 C4 C3 103.9(2) . . ?
C6 N5 C7B 115.4(2) . . ?
C6 N5 C4 127.3(2) . . ?
C7B N5 C4 112.4(2) . . ?
O6X C6 N5 124.7(2) . . ?
O6X C6 C7 128.1(2) . . ?
N5 C6 C7 107.2(2) . . ?
O7Z C7 C7A 107.0(2) . . ?
O7Z C7 C7X 109.7(2) . . ?
C7A C7 C7X 112.9(2) . . ?
O7Z C7 C6 110.8(2) . . ?
C7A C7 C6 102.06(15) . . ?
C7X C7 C6 113.9(2) . . ?
O1 C7A C7B 104.4(2) . . ?
O1 C7A C7 110.2(2) . . ?
C7B C7A C7 105.0(2) . . ?
O7BX C7B N5 110.8(2) . . ?
O7BX C7B C2A 118.1(2) . . ?
N5 C7B C2A 102.4(2) . . ?
O7BX C7B C7A 114.4(2) . . ?
N5 C7B C7A 102.30(15) . . ?
C2A C7B C7A 107.0(2) . . ?
O7Y C7X C1' 122.4(2) . . ?
O7Y C7X C7 121.4(2) . . ?
C1' C7X C7 116.2(2) . . ?
C7X C1' C8A' 111.5(2) . . ?
C7X C1' C2' 110.8(2) . . ?
C8A' C1' C2' 110.7(2) . . ?
C3' C2' C2'X 108.9(2) . . ?
C3' C2' C1' 109.8(2) . . ?
C2'X C2' C1' 114.5(2) . . ?
C4' C3' C2' 125.2(3) . . ?
C3' C4' C4A' 123.2(2) . . ?
C4' C4A' C5' 113.3(2) . . ?
C4' C4A' C8A' 112.0(2) . . ?
C5' C4A' C8A' 110.3(2) . . ?
C6' C5' C4A' 111.0(2) . . ?
C5' C6' C7' 111.5(3) . . ?
C6' C7' C8' 111.9(3) . . ?
C8A' C8' C7' 111.1(2) . . ?
C8' C8A' C1' 114.3(2) . . ?
C8' C8A' C4A' 109.2(2) . . ?
C1' C8A' C4A' 109.0(2) . . ?
N01 C02 C03 178.4(4) . . ?

loop_
_geom_bond_atom_site_label_1
_geom_bond_atom_site_label_2
_geom_bond_distance
_geom_bond_site_symmetry_2
_geom_bond_publ_flag
O1 C2 1.366(3) . ?
O1 C7A 1.437(3) . ?
C2 O2X 1.193(3) . ?
C2 C2A 1.506(3) . ?
C2A C7B 1.519(3) . ?
C2A C3 1.547(3) . ?
C3 C4 1.532(4) . ?
C4 N5 1.458(3) . ?
N5 C6 1.344(3) . ?
N5 C7B 1.449(2) . ?
C6 O6X 1.228(2) . ?
C6 C7 1.547(3) . ?
C7 O7Z 1.422(3) . ?
C7 C7A 1.533(3) . ?
C7 C7X 1.543(3) . ?
C7A C7B 1.532(3) . ?
C7B O7BX 1.391(3) . ?
C7X O7Y 1.204(3) . ?
C7X C1' 1.524(3) . ?
C1' C8A' 1.535(3) . ?
C1' C2' 1.554(3) . ?
C2' C3' 1.505(4) . ?
C2' C2'X 1.533(5) . ?
C3' C4' 1.316(4) . ?
C4' C4A' 1.488(4) . ?
C4A' C5' 1.528(4) . ?
C4A' C8A' 1.537(3) . ?
C5' C6' 1.517(5) . ?
C6' C7' 1.524(4) . ?
C7' C8' 1.528(4) . ?
C8' C8A' 1.519(3) . ?
N01 C02 1.135(5) . ?
C02 C03 1.437(6) . ?

loop_
_geom_hbond_atom_site_label_D
_geom_hbond_atom_site_label_H
_geom_hbond_atom_site_label_A
_geom_hbond_distance_DH
_geom_hbond_distance_HA
_geom_hbond_distance_DA
_geom_hbond_angle_DHA
_geom_hbond_site_symmetry_A
_geom_hbond_publ_flag
O7Z H7Z N01 1.10(4) 1.79(4) 2.864(4) 167(3) 1_555 yes
O7BX H7BX O6X 0.91(4) 1.77(4) 2.672(2) 171(4) 1_455 yes

loop_
_geom_torsion_atom_site_label_1
_geom_torsion_atom_site_label_2
_geom_torsion_atom_site_label_3
_geom_torsion_atom_site_label_4
_geom_torsion
_geom_torsion_site_symmetry_1
_geom_torsion_site_symmetry_2
_geom_torsion_site_symmetry_3
_geom_torsion_site_symmetry_4
_geom_torsion_publ_flag
C7A O1 C2 O2X -178.5(2) . . . . ?
C7A O1 C2 C2A 1.8(3) . . . . ?
O2X C2 C2A C7B -170.5(3) . . . . ?
O1 C2 C2A C7B 9.1(2) . . . . ?
O2X C2 C2A C3 -57.1(3) . . . . ?
O1 C2 C2A C3 122.5(2) . . . . ?
C2 C2A C3 C4 -95.7(3) . . . . ?
C7B C2A C3 C4 15.6(3) . . . . ?
C2A C3 C4 N5 2.7(3) . . . . ?
C3 C4 N5 C6 132.0(2) . . . . ?
C3 C4 N5 C7B -21.9(3) . . . . ?
C7B N5 C6 O6X 179.5(2) . . . . ?
C4 N5 C6 O6X 26.2(4) . . . . ?
C7B N5 C6 C7 -2.8(3) . . . . ?
C4 N5 C6 C7 -156.1(2) . . . . ?
O6X C6 C7 O7Z 83.0(3) . . . . ?
N5 C6 C7 O7Z -94.5(2) . . . . ?
O6X C6 C7 C7A -163.3(2) . . . . ?
N5 C6 C7 C7A 19.1(2) . . . . ?
O6X C6 C7 C7X -41.3(3) . . . . ?
N5 C6 C7 C7X 141.1(2) . . . . ?
C2 O1 C7A C7B -11.9(2) . . . . ?
C2 O1 C7A C7 -124.1(2) . . . . ?
O7Z C7 C7A O1 -159.1(2) . . . . ?
C7X C7 C7A O1 -38.3(2) . . . . ?
C6 C7 C7A O1 84.5(2) . . . . ?
O7Z C7 C7A C7B 89.0(2) . . . . ?
C7X C7 C7A C7B -150.1(2) . . . . ?
C6 C7 C7A C7B -27.4(2) . . . . ?
C6 N5 C7B O7BX 107.6(2) . . . . ?
C4 N5 C7B O7BX -95.2(2) . . . . ?
C6 N5 C7B C2A -125.5(2) . . . . ?
C4 N5 C7B C2A 31.7(2) . . . . ?
C6 N5 C7B C7A -14.8(2) . . . . ?
C4 N5 C7B C7A 142.5(2) . . . . ?
C2 C2A C7B O7BX -146.6(2) . . . . ?
C3 C2A C7B O7BX 94.4(2) . . . . ?
C2 C2A C7B N5 91.3(2) . . . . ?
C3 C2A C7B N5 -27.7(2) . . . . ?
C2 C2A C7B C7A -15.8(2) . . . . ?
C3 C2A C7B C7A -134.9(2) . . . . ?
O1 C7A C7B O7BX 150.0(2) . . . . ?
C7 C7A C7B O7BX -94.0(2) . . . . ?
O1 C7A C7B N5 -90.0(2) . . . . ?
C7 C7A C7B N5 25.9(2) . . . . ?
O1 C7A C7B C2A 17.2(2) . . . . ?
C7 C7A C7B C2A 133.2(2) . . . . ?
O7Z C7 C7X O7Y -129.0(2) . . . . ?
C7A C7 C7X O7Y 111.7(2) . . . . ?
C6 C7 C7X O7Y -4.1(3) . . . . ?
O7Z C7 C7X C1' 50.4(2) . . . . ?
C7A C7 C7X C1' -68.9(2) . . . . ?
C6 C7 C7X C1' 175.3(2) . . . . ?
O7Y C7X C1' C8A' 49.5(3) . . . . ?
C7 C7X C1' C8A' -129.9(2) . . . . ?
O7Y C7X C1' C2' -74.2(3) . . . . ?
C7 C7X C1' C2' 106.3(2) . . . . ?
C7X C1' C2' C3' 169.6(2) . . . . ?
C8A' C1' C2' C3' 45.4(3) . . . . ?
C7X C1' C2' C2'X 46.8(3) . . . . ?
C8A' C1' C2' C2'X -77.4(3) . . . . ?
C2'X C2' C3' C4' 110.9(4) . . . . ?
C1' C2' C3' C4' -15.2(4) . . . . ?
C2' C3' C4' C4A' 1.5(5) . . . . ?
C3' C4' C4A' C5' -143.8(3) . . . . ?
C3' C4' C4A' C8A' -18.2(4) . . . . ?
C4' C4A' C5' C6' -175.5(3) . . . . ?
C8A' C4A' C5' C6' 58.0(4) . . . . ?
C4A' C5' C6' C7' -54.5(5) . . . . ?
C5' C6' C7' C8' 53.1(5) . . . . ?
C6' C7' C8' C8A' -55.4(4) . . . . ?
C7' C8' C8A' C1' -179.6(2) . . . . ?
C7' C8' C8A' C4A' 58.0(3) . . . . ?
C7X C1' C8A' C8' 50.7(2) . . . . ?
C2' C1' C8A' C8' 174.5(2) . . . . ?
C7X C1' C8A' C4A' 173.2(2) . . . . ?
C2' C1' C8A' C4A' -63.0(2) . . . . ?
C4' C4A' C8A' C8' 173.3(2) . . . . ?
C5' C4A' C8A' C8' -59.5(3) . . . . ?
C4' C4A' C8A' C1' 47.9(3) . . . . ?
C5' C4A' C8A' C1' 175.1(2) . . . . ?
